data_4038283
loop_
_publ_author_name
'Chen, Guo-Shu'
'Yan, Xiaoxue'
'Chen, Shujie'
'Mao, Xiang-Yu'
'Li, Zhao-Dong'
'Liu, Yunlin'

_publ_section_title
;
 Diastereoselective Synthesis of 1,3-Diyne-Tethered
 Trifluoromethyl-Cyclopropanes through Sulfur Ylides-Mediated
 Cyclopropanation/ DBU-Mediated Epimerization Sequence.
;
_journal_name_full 'The Journal of organic chemistry'
_journal_paper_doi 10.1021/acs.joc.0c00162
_journal_year 2020
_chemical_formula_moiety 'C15 H8 Br F3 O'
_chemical_formula_sum 'C15 H8 Br F3 O'
_chemical_formula_weight 341.11
_space_group_crystal_system monoclinic
_space_group_IT_number 15
_space_group_name_Hall '-C 2yc'
_space_group_name_H-M_alt 'C 1 2/c 1'
_atom_sites_solution_hydrogens geom
_audit_creation_date 2019-12-22
_audit_creation_method
;
Olex2 1.2
(compiled 2018.05.29 svn.r3508 for OlexSys, GUI svn.r5506)
;
_cell_angle_alpha 90
_cell_angle_beta 108.070(5)
_cell_angle_gamma 90
_cell_formula_units_Z 8
_cell_length_a 18.9012(13)
_cell_length_b 5.7981(3)
_cell_length_c 26.3242(16)
_cell_measurement_reflns_used 3856
_cell_measurement_temperature 100.01(10)
_cell_measurement_theta_max 26.8440
_cell_measurement_theta_min 3.1770
_cell_volume 2742.6(3)
_computing_cell_refinement 'CrysAlisPro 1.171.38.43f (Rigaku OD, 2015)'
_computing_data_collection 'CrysAlisPro 1.171.38.43f (Rigaku OD, 2015)'
_computing_data_reduction 'CrysAlisPro 1.171.38.43f (Rigaku OD, 2015)'
_computing_molecular_graphics 'Olex2 (Dolomanov et al., 2009)'
_computing_publication_material 'Olex2 (Dolomanov et al., 2009)'
_computing_structure_refinement 'XL (Sheldrick, 2008)'
_diffrn_ambient_temperature 100.01(10)
_diffrn_measured_fraction_theta_full 1.000
_diffrn_measured_fraction_theta_max 0.907
_diffrn_measurement_device_type 'SuperNova, Dual, Cu at zero, AtlasS2'
_diffrn_radiation_type MoK\a
_diffrn_radiation_wavelength 0.71073
_diffrn_reflns_av_R_equivalents 0.0393
_diffrn_reflns_av_unetI/netI 0.0483
_diffrn_reflns_Laue_measured_fraction_full 1.000
_diffrn_reflns_Laue_measured_fraction_max 0.907
_diffrn_reflns_limit_h_max 26
_diffrn_reflns_limit_h_min -17
_diffrn_reflns_limit_k_max 8
_diffrn_reflns_limit_k_min -8
_diffrn_reflns_limit_l_max 36
_diffrn_reflns_limit_l_min -33
_diffrn_reflns_number 12518
_diffrn_reflns_point_group_measured_fraction_full 1.000
_diffrn_reflns_point_group_measured_fraction_max 0.907
_diffrn_reflns_theta_full 25.242
_diffrn_reflns_theta_max 29.450
_diffrn_reflns_theta_min 2.267
_exptl_absorpt_coefficient_mu 3.023
_exptl_absorpt_correction_T_max 0.717
_exptl_absorpt_correction_T_min 0.682
_exptl_absorpt_correction_type multi-scan
_exptl_absorpt_process_details SADABS
_exptl_crystal_colour colorless
_exptl_crystal_density_diffrn 1.652
_exptl_crystal_description block
_exptl_crystal_F_000 1344
_exptl_crystal_size_max 0.130
_exptl_crystal_size_mid 0.120
_exptl_crystal_size_min 0.110
_refine_diff_density_max 0.533
_refine_diff_density_min -0.464
_refine_diff_density_rms 0.077
_refine_ls_extinction_method none
_refine_ls_goodness_of_fit_ref 1.060
_refine_ls_hydrogen_treatment constr
_refine_ls_matrix_type full
_refine_ls_number_parameters 181
_refine_ls_number_reflns 3438
_refine_ls_number_restraints 0
_refine_ls_restrained_S_all 1.060
_refine_ls_R_factor_all 0.0530
_refine_ls_R_factor_gt 0.0367
_refine_ls_shift/su_max 0.000
_refine_ls_shift/su_mean 0.000
_refine_ls_structure_factor_coef Fsqd
_refine_ls_weighting_details 'w=1/[\s^2^(Fo^2^)+(0.0252P)^2^+0.7728P] where P=(Fo^2^+2Fc^2^)/3'
_refine_ls_weighting_scheme calc
_refine_ls_wR_factor_gt 0.0658
_refine_ls_wR_factor_ref 0.0722
_reflns_Friedel_coverage 0.000
_reflns_number_gt 2765
_reflns_number_total 3791
_reflns_threshold_expression 'I > 2\s(I)'
_cod_data_source_file jo0c00162_si_001.cif
_cod_data_source_block exp_1990
_cod_original_sg_symbol_H-M 'C 2/c'
_cod_database_code 4038283
_shelx_shelxl_version_number 2014/7
_shelx_space_group_comment
;
The symmetry employed for this shelxl refinement is uniquely defined
by the following loop, which should always be used as a source of
symmetry information in preference to the above space-group names.
They are only intended as comments.
;
_olex2_refinement_description
;
1. Fixed Uiso
 At 1.2 times of:
  All C(H) groups, All C(H,H) groups
2.a Ternary CH refined with riding coordinates:
 C8(H8)
2.b Secondary CH2 refined with riding coordinates:
 C9(H9A,H9B)
2.c Aromatic/amide H refined with riding coordinates:
 C6(H6), C3(H3), C5(H5), C2(H2)
2.d :
 C15(H15)
;
_olex2_submission_special_instructions 'No special instructions were received'

loop_
_space_group_symop_operation_xyz
'x, y, z'
'-x, y, -z+1/2'
'x+1/2, y+1/2, z'
'-x+1/2, y+1/2, -z+1/2'
'-x, -y, -z'
'x, -y, z-1/2'
'-x+1/2, -y+1/2, -z'
'x+1/2, -y+1/2, z-1/2'

loop_
_atom_site_label
_atom_site_type_symbol
_atom_site_fract_x
_atom_site_fract_y
_atom_site_fract_z
_atom_site_U_iso_or_equiv
_atom_site_adp_type
_atom_site_occupancy
_atom_site_site_symmetry_order
_atom_site_calc_flag
_atom_site_refinement_flags_posn
_atom_site_refinement_flags_adp
_atom_site_refinement_flags_occupancy
_atom_site_disorder_assembly
_atom_site_disorder_group
Br1 Br 0.23901(2) 0.17644(4) 0.19301(2) 0.03188(9) Uani 1 1 d . . . . .
F3 F 0.61966(8) 1.2198(2) 0.17665(5) 0.0334(3) Uani 1 1 d . . . . .
F1 F 0.56175(8) 0.9837(2) 0.21256(5) 0.0381(4) Uani 1 1 d . . . . .
F2 F 0.52714(8) 1.3379(2) 0.20080(6) 0.0404(4) Uani 1 1 d . . . . .
O1 O 0.35357(8) 0.9380(2) 0.03652(6) 0.0233(3) Uani 1 1 d . . . . .
C6 C 0.33311(13) 0.5552(4) 0.19155(9) 0.0231(5) Uani 1 1 d . . . . .
H6 H 0.3505 0.5352 0.2284 0.028 Uiso 1 1 calc R . . . .
C12 C 0.52778(12) 0.9184(3) 0.09846(8) 0.0174(4) Uani 1 1 d . . . . .
C13 C 0.55262(12) 0.7646(3) 0.07906(8) 0.0183(5) Uani 1 1 d . . . . .
C3 C 0.28159(12) 0.6090(4) 0.08148(8) 0.0204(5) Uani 1 1 d . . . . .
H3 H 0.2647 0.6259 0.0445 0.024 Uiso 1 1 calc R . . . .
C8 C 0.41689(12) 1.1165(3) 0.11838(8) 0.0193(5) Uani 1 1 d . . . . .
H8 H 0.4040 1.1702 0.1497 0.023 Uiso 1 1 calc R . . . .
C7 C 0.36715(12) 0.9367(3) 0.08480(8) 0.0182(5) Uani 1 1 d . . . . .
C14 C 0.58120(12) 0.5842(4) 0.05736(8) 0.0204(5) Uani 1 1 d . . . . .
C4 C 0.33660(12) 0.7567(3) 0.11223(8) 0.0168(4) Uani 1 1 d . . . . .
C10 C 0.50033(12) 1.1007(3) 0.12458(8) 0.0175(4) Uani 1 1 d . . . . .
C1 C 0.27783(12) 0.4138(4) 0.16010(9) 0.0214(5) Uani 1 1 d . . . . .
C5 C 0.36202(13) 0.7264(4) 0.16744(8) 0.0215(5) Uani 1 1 d . . . . .
H5 H 0.3990 0.8229 0.1883 0.026 Uiso 1 1 calc R . . . .
C2 C 0.25196(12) 0.4387(4) 0.10517(9) 0.0236(5) Uani 1 1 d . . . . .
H2 H 0.2150 0.3415 0.0845 0.028 Uiso 1 1 calc R . . . .
C9 C 0.45204(13) 1.2885(3) 0.09199(9) 0.0232(5) Uani 1 1 d . . . . .
H9A H 0.4589 1.4437 0.1065 0.028 Uiso 1 1 calc R . . . .
H9B H 0.4401 1.2801 0.0534 0.028 Uiso 1 1 calc R . . . .
C11 C 0.55240(13) 1.1610(4) 0.17859(9) 0.0251(5) Uani 1 1 d . . . . .
C15 C 0.60494(13) 0.4261(4) 0.03903(9) 0.0269(5) Uani 1 1 d . . . . .
H15 H 0.6235 0.3022 0.0247 0.032 Uiso 1 1 calc R . . . .

loop_
_atom_site_aniso_label
_atom_site_aniso_U_11
_atom_site_aniso_U_22
_atom_site_aniso_U_33
_atom_site_aniso_U_23
_atom_site_aniso_U_13
_atom_site_aniso_U_12
Br1 0.02999(16) 0.03305(14) 0.03561(16) 0.01119(10) 0.01455(12) 0.00114(10)
F3 0.0205(8) 0.0444(8) 0.0315(8) -0.0050(6) 0.0023(6) -0.0133(6)
F1 0.0402(9) 0.0478(8) 0.0186(7) 0.0081(6) -0.0022(6) -0.0125(7)
F2 0.0366(9) 0.0478(9) 0.0346(8) -0.0252(7) 0.0075(7) -0.0081(7)
O1 0.0214(9) 0.0323(8) 0.0153(8) -0.0029(6) 0.0047(7) -0.0046(7)
C6 0.0230(13) 0.0315(12) 0.0152(11) 0.0004(9) 0.0065(10) 0.0065(10)
C12 0.0133(11) 0.0199(10) 0.0170(11) 0.0030(8) 0.0018(9) -0.0017(9)
C13 0.0140(12) 0.0228(10) 0.0161(10) 0.0006(8) 0.0019(9) -0.0026(9)
C3 0.0147(12) 0.0302(11) 0.0142(10) 0.0005(9) 0.0014(9) -0.0016(9)
C8 0.0178(12) 0.0213(10) 0.0194(11) -0.0064(8) 0.0067(9) 0.0006(9)
C7 0.0117(11) 0.0221(10) 0.0203(12) -0.0033(9) 0.0044(9) 0.0024(9)
C14 0.0140(12) 0.0268(11) 0.0175(11) 0.0009(9) 0.0006(9) -0.0022(9)
C4 0.0126(11) 0.0214(10) 0.0171(11) -0.0030(8) 0.0054(9) 0.0018(8)
C10 0.0169(12) 0.0183(9) 0.0167(10) -0.0006(8) 0.0044(9) -0.0034(8)
C1 0.0183(12) 0.0253(11) 0.0229(12) 0.0059(9) 0.0095(10) 0.0056(9)
C5 0.0203(13) 0.0258(11) 0.0166(11) -0.0063(9) 0.0033(9) -0.0009(9)
C2 0.0134(12) 0.0296(12) 0.0258(12) -0.0028(9) 0.0030(10) -0.0036(9)
C9 0.0236(13) 0.0175(11) 0.0267(12) -0.0011(9) 0.0051(10) 0.0008(9)
C11 0.0222(13) 0.0288(12) 0.0234(12) -0.0043(9) 0.0058(10) -0.0066(10)
C15 0.0236(14) 0.0309(12) 0.0235(12) -0.0048(10) 0.0032(11) 0.0036(10)

loop_
_atom_type_symbol
_atom_type_description
_atom_type_scat_dispersion_real
_atom_type_scat_dispersion_imag
_atom_type_scat_source
C C 0.0033 0.0016 'International Tables Vol C Tables 4.2.6.8 and 6.1.1.4'
H H 0.0000 0.0000 'International Tables Vol C Tables 4.2.6.8 and 6.1.1.4'
Br Br -0.2901 2.4595 'International Tables Vol C Tables 4.2.6.8 and 6.1.1.4'
F F 0.0171 0.0103 'International Tables Vol C Tables 4.2.6.8 and 6.1.1.4'
O O 0.0106 0.0060 'International Tables Vol C Tables 4.2.6.8 and 6.1.1.4'

loop_
_geom_angle_atom_site_label_1
_geom_angle_atom_site_label_2
_geom_angle_atom_site_label_3
_geom_angle
_geom_angle_site_symmetry_1
_geom_angle_site_symmetry_3
_geom_angle_publ_flag
C1 C6 H6 120.5 . . ?
C5 C6 H6 120.5 . . ?
C5 C6 C1 119.0(2) . . ?
C13 C12 C10 177.0(2) . . ?
C12 C13 C14 178.9(2) . . ?
C4 C3 H3 119.6 . . ?
C2 C3 H3 119.6 . . ?
C2 C3 C4 120.79(19) . . ?
C7 C8 H8 116.4 . . ?
C7 C8 C10 117.23(17) . . ?
C10 C8 H8 116.4 . . ?
C9 C8 H8 116.4 . . ?
C9 C8 C7 118.83(18) . . ?
C9 C8 C10 59.76(14) . . ?
O1 C7 C8 120.23(19) . . ?
O1 C7 C4 121.67(18) . . ?
C4 C7 C8 118.09(18) . . ?
C15 C14 C13 178.7(2) . . ?
C3 C4 C7 118.78(18) . . ?
C5 C4 C3 118.8(2) . . ?
C5 C4 C7 122.40(19) . . ?
C12 C10 C8 120.12(17) . . ?
C12 C10 C9 120.15(18) . . ?
C12 C10 C11 113.31(18) . . ?
C9 C10 C8 58.40(14) . . ?
C11 C10 C8 115.93(18) . . ?
C11 C10 C9 118.41(18) . . ?
C6 C1 Br1 119.05(16) . . ?
C2 C1 Br1 119.55(17) . . ?
C2 C1 C6 121.4(2) . . ?
C6 C5 C4 120.9(2) . . ?
C6 C5 H5 119.6 . . ?
C4 C5 H5 119.6 . . ?
C3 C2 C1 119.1(2) . . ?
C3 C2 H2 120.4 . . ?
C1 C2 H2 120.4 . . ?
C8 C9 C10 61.84(14) . . ?
C8 C9 H9A 117.6 . . ?
C8 C9 H9B 117.6 . . ?
C10 C9 H9A 117.6 . . ?
C10 C9 H9B 117.6 . . ?
H9A C9 H9B 114.7 . . ?
F3 C11 F1 107.02(19) . . ?
F3 C11 F2 107.11(17) . . ?
F3 C11 C10 112.15(18) . . ?
F1 C11 F2 106.70(18) . . ?
F1 C11 C10 111.53(17) . . ?
F2 C11 C10 112.00(19) . . ?
C14 C15 H15 180.0 . . ?

loop_
_geom_bond_atom_site_label_1
_geom_bond_atom_site_label_2
_geom_bond_distance
_geom_bond_site_symmetry_2
_geom_bond_publ_flag
Br1 C1 1.891(2) . ?
F3 C11 1.332(3) . ?
F1 C11 1.338(2) . ?
F2 C11 1.340(3) . ?
O1 C7 1.216(2) . ?
C6 H6 0.9300 . ?
C6 C1 1.383(3) . ?
C6 C5 1.379(3) . ?
C12 C13 1.193(3) . ?
C12 C10 1.443(3) . ?
C13 C14 1.380(3) . ?
C3 H3 0.9300 . ?
C3 C4 1.395(3) . ?
C3 C2 1.377(3) . ?
C8 H8 0.9800 . ?
C8 C7 1.496(3) . ?
C8 C10 1.537(3) . ?
C8 C9 1.485(3) . ?
C7 C4 1.484(3) . ?
C14 C15 1.187(3) . ?
C4 C5 1.393(3) . ?
C10 C9 1.506(3) . ?
C10 C11 1.498(3) . ?
C1 C2 1.383(3) . ?
C5 H5 0.9300 . ?
C2 H2 0.9300 . ?
C9 H9A 0.9700 . ?
C9 H9B 0.9700 . ?
C15 H15 0.9300 . ?

loop_
_geom_torsion_atom_site_label_1
_geom_torsion_atom_site_label_2
_geom_torsion_atom_site_label_3
_geom_torsion_atom_site_label_4
_geom_torsion
_geom_torsion_site_symmetry_1
_geom_torsion_site_symmetry_2
_geom_torsion_site_symmetry_3
_geom_torsion_site_symmetry_4
_geom_torsion_publ_flag
Br1 C1 C2 C3 -178.73(16) . . . . ?
O1 C7 C4 C3 -10.7(3) . . . . ?
O1 C7 C4 C5 167.8(2) . . . . ?
C6 C1 C2 C3 -0.5(3) . . . . ?
C12 C10 C9 C8 108.9(2) . . . . ?
C12 C10 C11 F3 56.6(2) . . . . ?
C12 C10 C11 F1 -63.4(2) . . . . ?
C12 C10 C11 F2 177.07(17) . . . . ?
C3 C4 C5 C6 -0.6(3) . . . . ?
C8 C7 C4 C3 170.48(19) . . . . ?
C8 C7 C4 C5 -11.0(3) . . . . ?
C8 C10 C11 F3 -158.60(17) . . . . ?
C8 C10 C11 F1 81.4(2) . . . . ?
C8 C10 C11 F2 -38.1(2) . . . . ?
C7 C8 C10 C12 0.2(3) . . . . ?
C7 C8 C10 C9 109.1(2) . . . . ?
C7 C8 C10 C11 -142.09(19) . . . . ?
C7 C8 C9 C10 -106.5(2) . . . . ?
C7 C4 C5 C6 -179.1(2) . . . . ?
C4 C3 C2 C1 -0.5(3) . . . . ?
C10 C8 C7 O1 -71.6(3) . . . . ?
C10 C8 C7 C4 107.2(2) . . . . ?
C1 C6 C5 C4 -0.4(3) . . . . ?
C5 C6 C1 Br1 179.20(16) . . . . ?
C5 C6 C1 C2 1.0(3) . . . . ?
C2 C3 C4 C7 179.6(2) . . . . ?
C2 C3 C4 C5 1.0(3) . . . . ?
C9 C8 C7 O1 -2.9(3) . . . . ?
C9 C8 C7 C4 175.92(18) . . . . ?
C9 C8 C10 C12 -109.0(2) . . . . ?
C9 C8 C10 C11 108.8(2) . . . . ?
C9 C10 C11 F3 -92.1(2) . . . . ?
C9 C10 C11 F1 147.8(2) . . . . ?
C9 C10 C11 F2 28.3(3) . . . . ?
C11 C10 C9 C8 -104.5(2) . . . . ?
